data_2228095
loop_
_publ_author_name
'Lush, Shie Fu'
'Shen, Fwu Ming'

_publ_section_title
;
 Poly[(\m~3~-5-aminoisophthalato-\k^4^<i>O</i>,<i>O</i>':<i>O</i>'':<i>O</i>''')[\m~2~-1,2-bis(4-pyridyl)ethane-\k^2^<i>N</i>:<i>N</i>']cobalt(II)]
;
_journal_coeditor_code XU5004
_journal_issue 9
_journal_name_full 'Acta Crystallographica Section E'
_journal_page_first m1069
_journal_page_last m1070
_journal_paper_doi 10.1107/S1600536810030710
_journal_volume 66
_journal_year 2010
_chemical_formula_iupac '[Co (C8 H5 N O4) (C12 H12 N2)]'
_chemical_formula_moiety 'C20 H17 Co N3 O4'
_chemical_formula_sum 'C20 H17 Co N3 O4'
_chemical_formula_weight 422.30
_chemical_name_systematic
;
Poly[(\m~3~-5-aminoisophthalato-
\k^4^<i>O</i>,<i>O</i>':<i>O</i>'':<i>O</i>''')[\m~2~-1,2-bis(4-
pyridyl)ethane-\k^2^<i>N</i>:<i>N</i>']cobalt(II)]
;
_space_group_IT_number 2
_symmetry_cell_setting triclinic
_symmetry_space_group_name_Hall '-P 1'
_symmetry_space_group_name_H-M 'P -1'
_atom_sites_solution_hydrogens geom
_atom_sites_solution_primary direct
_atom_sites_solution_secondary difmap
_cell_angle_alpha 78.3010(10)
_cell_angle_beta 83.5600(10)
_cell_angle_gamma 68.074(2)
_cell_formula_units_Z 2
_cell_length_a 9.9093(2)
_cell_length_b 10.0755(2)
_cell_length_c 10.5065(3)
_cell_measurement_reflns_used 6854
_cell_measurement_temperature 298
_cell_measurement_theta_max 25.03
_cell_measurement_theta_min 2.04
_cell_volume 952.12(4)
_computing_cell_refinement 'SCALEPACK (Otwinowski & Minor 1997)'
_computing_data_collection 'COLLECT (Nonius, 2000)'
_computing_data_reduction 'DENZO and SCALEPACK (Otwinowski & Minor 1997)'
_computing_molecular_graphics 'PLATON (Spek, 2009)'
_computing_publication_material 'PLATON (Spek, 2009)'
_computing_structure_refinement 'SHELXL97 (Sheldrick, 2008)'
_computing_structure_solution 'SHELXS97 (Sheldrick, 2008)'
_diffrn_ambient_temperature 298
_diffrn_detector_area_resol_mean 9
_diffrn_measured_fraction_theta_full 0.996
_diffrn_measured_fraction_theta_max 0.996
_diffrn_measurement_device_type 'Nonius KappaCCD'
_diffrn_measurement_method \w/2\q
_diffrn_radiation_monochromator graphite
_diffrn_radiation_source 'fine-focus sealed tube'
_diffrn_radiation_type MoK\a
_diffrn_radiation_wavelength 0.71073
_diffrn_reflns_av_R_equivalents 0.0381
_diffrn_reflns_av_sigmaI/netI 0.0415
_diffrn_reflns_limit_h_max 11
_diffrn_reflns_limit_h_min -11
_diffrn_reflns_limit_k_max 11
_diffrn_reflns_limit_k_min -11
_diffrn_reflns_limit_l_max 12
_diffrn_reflns_limit_l_min -12
_diffrn_reflns_number 7715
_diffrn_reflns_reduction_process
;
;
_diffrn_reflns_theta_full 25.03
_diffrn_reflns_theta_max 25.03
_diffrn_reflns_theta_min 2.21
_exptl_absorpt_coefficient_mu 0.933
_exptl_absorpt_correction_T_max 0.840
_exptl_absorpt_correction_T_min 0.732
_exptl_absorpt_correction_type multi-scan
_exptl_absorpt_process_details '(SCALEPACK; Otwinowski & Minor, 1997)'
_exptl_crystal_colour purple
_exptl_crystal_density_diffrn 1.473
_exptl_crystal_density_method 'Not Measured'
_exptl_crystal_description prism
_exptl_crystal_F_000 434
_exptl_crystal_size_max 0.220
_exptl_crystal_size_mid 0.180
_exptl_crystal_size_min 0.080
_refine_diff_density_max 0.575
_refine_diff_density_min -0.604
_refine_ls_extinction_method none
_refine_ls_goodness_of_fit_ref 1.157
_refine_ls_hydrogen_treatment constr
_refine_ls_matrix_type full
_refine_ls_number_parameters 253
_refine_ls_number_reflns 3356
_refine_ls_number_restraints 0
_refine_ls_restrained_S_all 1.157
_refine_ls_R_factor_all 0.0439
_refine_ls_R_factor_gt 0.0347
_refine_ls_shift/su_max 0.000
_refine_ls_shift/su_mean 0.000
_refine_ls_structure_factor_coef Fsqd
_refine_ls_weighting_details 'calc w=1/[\s^2^(Fo^2^)+(0.0694P)^2^+0.2452P] where P=(Fo^2^+2Fc^2^)/3'
_refine_ls_weighting_scheme calc
_refine_ls_wR_factor_gt 0.1011
_refine_ls_wR_factor_ref 0.1198
_reflns_number_gt 3003
_reflns_number_total 3356
_reflns_threshold_expression I>2\s(I)
_cod_data_source_file xu5004.cif
_cod_data_source_block I
_cod_database_code 2228095
_cod_database_fobs_code 2228095

loop_
_symmetry_equiv_pos_site_id
_symmetry_equiv_pos_as_xyz
1 x,y,z
2 -x,-y,-z

loop_
_atom_site_aniso_label
_atom_site_aniso_U_11
_atom_site_aniso_U_22
_atom_site_aniso_U_33
_atom_site_aniso_U_12
_atom_site_aniso_U_13
_atom_site_aniso_U_23
Co1 0.0327(2) 0.0192(2) 0.0210(2) -0.0133(2) 0.0040(2) -0.0048(2)
O1 0.0409(10) 0.0202(9) 0.0278(10) -0.0143(8) -0.0001(8) -0.0062(8)
O2 0.0487(11) 0.0302(11) 0.0229(10) -0.0211(9) -0.0035(9) -0.0009(8)
O3 0.0425(11) 0.0253(10) 0.0294(10) -0.0169(8) -0.0038(9) -0.0052(8)
O4 0.0529(12) 0.0208(10) 0.0365(11) -0.0157(9) -0.0079(10) -0.0025(8)
N1 0.0343(12) 0.0288(12) 0.0216(11) -0.0134(10) 0.0039(9) -0.0057(9)
N2 0.0359(12) 0.0333(13) 0.0279(12) -0.0167(10) 0.0082(10) -0.0067(10)
N3 0.0644(17) 0.0355(14) 0.0287(13) -0.0250(13) -0.0137(12) -0.0003(11)
C1 0.0415(16) 0.0321(16) 0.0280(15) -0.0108(13) 0.0031(13) 0.0001(12)
C2 0.0342(15) 0.0410(17) 0.0355(17) -0.0062(13) 0.0022(13) -0.0059(14)
C3 0.0336(15) 0.0454(18) 0.0281(15) -0.0158(13) 0.0058(12) -0.0088(13)
C4 0.0431(17) 0.0459(18) 0.0262(15) -0.0104(14) 0.0074(13) 0.0040(13)
C5 0.0336(15) 0.0386(17) 0.0305(16) -0.0043(12) 0.0056(12) -0.0011(13)
C6 0.0356(16) 0.072(2) 0.0366(18) -0.0191(16) 0.0097(14) -0.0081(16)
C7 0.0402(18) 0.116(4) 0.0359(19) -0.037(2) 0.0131(15) -0.016(2)
C8 0.0347(15) 0.071(2) 0.0256(15) -0.0241(16) 0.0068(13) -0.0057(15)
C9 0.063(2) 0.062(2) 0.054(2) -0.0273(19) 0.0290(18) -0.0309(19)
C10 0.060(2) 0.0447(19) 0.053(2) -0.0313(16) 0.0259(17) -0.0232(16)
C11 0.0495(18) 0.0369(17) 0.0438(19) -0.0200(14) 0.0148(15) -0.0068(14)
C12 0.0530(19) 0.049(2) 0.046(2) -0.0283(16) 0.0121(16) 0.0020(16)
C13 0.0282(12) 0.0216(13) 0.0252(14) -0.0116(10) 0.0023(10) -0.0031(11)
C14 0.0314(13) 0.0192(13) 0.0269(14) -0.0122(10) 0.0006(11) -0.0029(10)
C15 0.0379(14) 0.0213(13) 0.0231(13) -0.0121(11) -0.0015(11) -0.0044(10)
C16 0.0344(13) 0.0210(13) 0.0269(14) -0.0128(11) 0.0012(11) -0.0057(11)
C17 0.0367(14) 0.0243(14) 0.0215(13) -0.0157(11) 0.0054(11) -0.0039(11)
C18 0.0387(14) 0.0219(14) 0.0272(14) -0.0118(11) -0.0013(12) -0.0011(11)
C19 0.0350(14) 0.0285(14) 0.0255(14) -0.0141(11) -0.0034(11) -0.0032(11)
C20 0.0357(14) 0.0234(13) 0.0281(14) -0.0141(11) -0.0020(12) -0.0082(11)

loop_
_atom_site_type_symbol
_atom_site_label
_atom_site_fract_x
_atom_site_fract_y
_atom_site_fract_z
_atom_site_U_iso_or_equiv
_atom_site_thermal_displace_type
_atom_site_calc_flag
_atom_site_refinement_flags
_atom_site_occupancy
Co Co1 -0.03642(4) 0.35863(3) 0.37674(3) 0.02340(10) Uani . . 1.000
O O1 -0.1184(2) 0.57793(18) 0.31360(18) 0.0285(6) Uani . . 1.000
O O2 -0.0962(2) 0.6739(2) 0.47933(18) 0.0323(6) Uani . . 1.000
O O3 0.0094(2) 1.1365(2) 0.36324(18) 0.0308(6) Uani . . 1.000
O O4 -0.1437(2) 1.3060(2) 0.2285(2) 0.0359(6) Uani . . 1.000
N N1 0.1467(2) 0.3521(2) 0.2393(2) 0.0279(7) Uani . . 1.000
N N2 0.7840(3) 0.3556(3) -0.4846(2) 0.0317(7) Uani . . 1.000
N N3 -0.2170(3) 0.9890(3) -0.0716(2) 0.0406(9) Uani . . 1.000
C C1 0.2784(3) 0.2469(3) 0.2530(3) 0.0358(9) Uani . . 1.000
C C2 0.3902(3) 0.2352(3) 0.1606(3) 0.0395(9) Uani . . 1.000
C C3 0.3706(3) 0.3366(3) 0.0468(3) 0.0355(9) Uani . . 1.000
C C4 0.2349(3) 0.4469(4) 0.0337(3) 0.0423(10) Uani . . 1.000
C C5 0.1282(3) 0.4506(3) 0.1293(3) 0.0381(9) Uani . . 1.000
C C6 0.4901(3) 0.3287(4) -0.0575(3) 0.0493(10) Uani . . 1.000
C C7 0.4432(4) 0.3491(5) -0.1921(3) 0.0622(16) Uani . . 1.000
C C8 0.5608(3) 0.3512(4) -0.2951(3) 0.0434(10) Uani . . 1.000
C C9 0.5940(4) 0.4743(4) -0.3398(4) 0.0577(12) Uani . . 1.000
C C10 0.7050(4) 0.4714(4) -0.4323(3) 0.0490(11) Uani . . 1.000
C C11 0.7517(3) 0.2363(3) -0.4412(3) 0.0435(10) Uani . . 1.000
C C12 0.6425(4) 0.2314(4) -0.3494(3) 0.0491(11) Uani . . 1.000
C C13 -0.1119(3) 0.6807(3) 0.3616(3) 0.0247(8) Uani . . 1.000
C C14 -0.1282(3) 0.8214(3) 0.2696(3) 0.0252(8) Uani . . 1.000
C C15 -0.1013(3) 0.9306(3) 0.3130(3) 0.0269(8) Uani . . 1.000
C C16 -0.1136(3) 1.0592(3) 0.2279(3) 0.0266(8) Uani . . 1.000
C C17 -0.0809(3) 1.1747(3) 0.2751(3) 0.0267(8) Uani . . 1.000
C C18 -0.1542(3) 1.0802(3) 0.1017(3) 0.0295(8) Uani . . 1.000
C C19 -0.1780(3) 0.9694(3) 0.0556(3) 0.0289(8) Uani . . 1.000
C C20 -0.1643(3) 0.8411(3) 0.1413(3) 0.0274(8) Uani . . 1.000
H H1 0.29510 0.17810 0.32900 0.0430 Uiso calc R 1.000
H H2 0.47920 0.15920 0.17450 0.0470 Uiso calc R 1.000
H H3A -0.23300 0.92110 -0.09820 0.0490 Uiso calc R 1.000
H H3B -0.22510 1.06900 -0.12380 0.0490 Uiso calc R 1.000
H H4 0.21640 0.51860 -0.04030 0.0510 Uiso calc R 1.000
H H5 0.03820 0.52540 0.11730 0.0460 Uiso calc R 1.000
H H6A 0.52950 0.40260 -0.05370 0.0590 Uiso calc R 1.000
H H6B 0.56780 0.23490 -0.03870 0.0590 Uiso calc R 1.000
H H7A 0.36110 0.43990 -0.20910 0.0750 Uiso calc R 1.000
H H7B 0.41040 0.27120 -0.19800 0.0750 Uiso calc R 1.000
H H9 0.54140 0.55930 -0.30760 0.0690 Uiso calc R 1.000
H H10 0.72570 0.55580 -0.45960 0.0590 Uiso calc R 1.000
H H11 0.80580 0.15250 -0.47470 0.0520 Uiso calc R 1.000
H H12 0.62370 0.14580 -0.32390 0.0590 Uiso calc R 1.000
H H15 -0.07540 0.91760 0.39830 0.0320 Uiso calc R 1.000
H H18 -0.16590 1.16830 0.04670 0.0350 Uiso calc R 1.000
H H20 -0.17950 0.76670 0.11240 0.0330 Uiso calc R 1.000

loop_
_atom_type_symbol
_atom_type_description
_atom_type_scat_dispersion_real
_atom_type_scat_dispersion_imag
_atom_type_scat_source
O O 0.0106 0.0060 'International Tables Vol C Tables 4.2.6.8 and 6.1.1.4'
N N 0.0061 0.0033 'International Tables Vol C Tables 4.2.6.8 and 6.1.1.4'
Co Co 0.3494 0.9721 'International Tables Vol C Tables 4.2.6.8 and 6.1.1.4'
H H 0.0000 0.0000 'International Tables Vol C Tables 4.2.6.8 and 6.1.1.4'
C C 0.0033 0.0016 'International Tables Vol C Tables 4.2.6.8 and 6.1.1.4'

loop_
_geom_angle_atom_site_label_1
_geom_angle_atom_site_label_2
_geom_angle_atom_site_label_3
_geom_angle_site_symmetry_1
_geom_angle_site_symmetry_2
_geom_angle_site_symmetry_3
_geom_angle
_geom_angle_publ_flag
O1 Co1 N1 . . . 87.24(8) no
O1 Co1 N2 . . 1_456 95.05(9) no
O1 Co1 O3 . . 1_545 154.55(8) no
O1 Co1 O4 . . 1_545 95.00(8) no
O1 Co1 C17 . . 1_545 124.90(9) no
O1 Co1 O2 . . 2_566 105.91(8) no
N1 Co1 N2 . . 1_456 177.68(9) no
O3 Co1 N1 1_545 . . 87.51(7) no
O4 Co1 N1 1_545 . . 89.38(8) no
N1 Co1 C17 . . 1_545 89.68(9) no
O2 Co1 N1 2_566 . . 88.18(8) no
O3 Co1 N2 1_545 . 1_456 90.27(9) no
O4 Co1 N2 1_545 . 1_456 90.08(9) no
N2 Co1 C17 1_456 . 1_545 88.72(10) no
O2 Co1 N2 2_566 . 1_456 91.52(9) no
O3 Co1 O4 1_545 . 1_545 60.05(7) no
O3 Co1 C17 1_545 . 1_545 30.19(9) no
O2 Co1 O3 2_566 . 1_545 98.80(8) no
O4 Co1 C17 1_545 . 1_545 29.93(9) no
O2 Co1 O4 2_566 . 1_545 158.80(7) no
O2 Co1 C17 2_566 . 1_545 128.97(9) no
Co1 O1 C13 . . . 130.47(19) no
Co1 O2 C13 2_566 . . 148.9(2) no
Co1 O3 C17 1_565 . . 91.12(17) no
Co1 O4 C17 1_565 . . 87.48(18) no
Co1 N1 C1 . . . 123.40(18) no
Co1 N1 C5 . . . 120.13(18) no
C1 N1 C5 . . . 116.3(2) no
C10 N2 C11 . . . 115.9(3) no
Co1 N2 C10 1_654 . . 121.2(2) no
Co1 N2 C11 1_654 . . 122.7(2) no
C19 N3 H3B . . . 120.00 no
H3A N3 H3B . . . 120.00 no
C19 N3 H3A . . . 120.00 no
N1 C1 C2 . . . 123.5(3) no
C1 C2 C3 . . . 120.1(3) no
C2 C3 C4 . . . 116.3(3) no
C2 C3 C6 . . . 122.1(3) no
C4 C3 C6 . . . 121.5(3) no
C3 C4 C5 . . . 120.3(3) no
N1 C5 C4 . . . 123.5(3) no
C3 C6 C7 . . . 114.5(3) no
C6 C7 C8 . . . 113.7(3) no
C9 C8 C12 . . . 116.0(3) no
C7 C8 C12 . . . 122.5(3) no
C7 C8 C9 . . . 121.6(4) no
C8 C9 C10 . . . 120.1(3) no
N2 C10 C9 . . . 124.0(4) no
N2 C11 C12 . . . 123.2(3) no
C8 C12 C11 . . . 120.8(3) no
O2 C13 C14 . . . 118.6(3) no
O1 C13 O2 . . . 124.4(3) no
O1 C13 C14 . . . 117.0(3) no
C13 C14 C15 . . . 119.3(3) no
C13 C14 C20 . . . 120.9(3) no
C15 C14 C20 . . . 119.7(3) no
C14 C15 C16 . . . 119.5(3) no
C17 C16 C18 . . . 120.5(3) no
C15 C16 C18 . . . 120.6(3) no
C15 C16 C17 . . . 118.9(3) no
O3 C17 O4 . . . 121.1(3) no
O3 C17 C16 . . . 118.6(3) no
Co1 C17 O3 1_565 . . 58.69(14) no
O4 C17 C16 . . . 120.3(3) no
Co1 C17 O4 1_565 . . 62.59(15) no
Co1 C17 C16 1_565 . . 174.0(2) no
C16 C18 C19 . . . 120.5(3) no
N3 C19 C18 . . . 120.9(3) no
N3 C19 C20 . . . 120.9(3) no
C18 C19 C20 . . . 118.3(3) no
C14 C20 C19 . . . 121.4(3) no
N1 C1 H1 . . . 118.00 no
C2 C1 H1 . . . 118.00 no
C1 C2 H2 . . . 120.00 no
C3 C2 H2 . . . 120.00 no
C3 C4 H4 . . . 120.00 no
C5 C4 H4 . . . 120.00 no
N1 C5 H5 . . . 118.00 no
C4 C5 H5 . . . 118.00 no
C3 C6 H6A . . . 109.00 no
C3 C6 H6B . . . 109.00 no
C7 C6 H6A . . . 109.00 no
C7 C6 H6B . . . 109.00 no
H6A C6 H6B . . . 108.00 no
C6 C7 H7A . . . 109.00 no
C6 C7 H7B . . . 109.00 no
C8 C7 H7A . . . 109.00 no
C8 C7 H7B . . . 109.00 no
H7A C7 H7B . . . 108.00 no
C8 C9 H9 . . . 120.00 no
C10 C9 H9 . . . 120.00 no
N2 C10 H10 . . . 118.00 no
C9 C10 H10 . . . 118.00 no
N2 C11 H11 . . . 118.00 no
C12 C11 H11 . . . 118.00 no
C8 C12 H12 . . . 120.00 no
C11 C12 H12 . . . 120.00 no
C14 C15 H15 . . . 120.00 no
C16 C15 H15 . . . 120.00 no
C16 C18 H18 . . . 120.00 no
C19 C18 H18 . . . 120.00 no
C14 C20 H20 . . . 119.00 no
C19 C20 H20 . . . 119.00 no

loop_
_geom_bond_atom_site_label_1
_geom_bond_atom_site_label_2
_geom_bond_site_symmetry_1
_geom_bond_site_symmetry_2
_geom_bond_distance
_geom_bond_publ_flag
Co1 N1 . . 2.178(2) yes
Co1 N2 . 1_456 2.175(3) yes
Co1 O1 . . 2.0416(18) yes
Co1 O2 . 2_566 2.011(2) yes
Co1 O3 . 1_545 2.1426(19) yes
Co1 O4 . 1_545 2.228(2) yes
O1 C13 . . 1.265(3) no
O2 C13 . . 1.249(4) no
O3 C17 . . 1.261(4) no
O4 C17 . . 1.252(3) no
N1 C1 . . 1.340(4) no
N1 C5 . . 1.342(4) no
N2 C10 . . 1.326(5) no
N2 C11 . . 1.337(4) no
N3 C19 . . 1.388(4) no
N3 H3A . . 0.8600 no
N3 H3B . . 0.8600 no
C1 C2 . . 1.375(4) no
C2 C3 . . 1.386(4) no
C3 C6 . . 1.511(5) no
C3 C4 . . 1.388(5) no
C4 C5 . . 1.370(4) no
C6 C7 . . 1.489(5) no
C7 C8 . . 1.502(5) no
C8 C12 . . 1.373(5) no
C8 C9 . . 1.379(5) no
C9 C10 . . 1.380(6) no
C11 C12 . . 1.375(5) no
C13 C14 . . 1.509(4) no
C14 C20 . . 1.390(4) no
C14 C15 . . 1.393(4) no
C15 C16 . . 1.389(4) no
C16 C17 . . 1.502(4) no
C16 C18 . . 1.381(4) no
C18 C19 . . 1.406(4) no
C19 C20 . . 1.387(4) no
C1 H1 . . 0.9300 no
C2 H2 . . 0.9300 no
C4 H4 . . 0.9300 no
C5 H5 . . 0.9300 no
C6 H6A . . 0.9700 no
C6 H6B . . 0.9700 no
C7 H7A . . 0.9700 no
C7 H7B . . 0.9700 no
C9 H9 . . 0.9300 no
C10 H10 . . 0.9300 no
C11 H11 . . 0.9300 no
C12 H12 . . 0.9300 no
C15 H15 . . 0.9300 no
C18 H18 . . 0.9300 no
C20 H20 . . 0.9300 no

loop_
_geom_contact_atom_site_label_1
_geom_contact_atom_site_label_2
_geom_contact_distance
_geom_contact_site_symmetry_1
_geom_contact_site_symmetry_2
_geom_contact_publ_flag
Co1 C15 3.893(3) . 2_566 no
Co1 H15 3.1900 . 2_566 no
O1 O4 3.151(3) . 1_545 no
O1 N1 2.913(3) . . no
O1 N2 3.111(3) . 1_456 no
O1 C5 2.995(4) . . no
O1 C10 3.246(4) . 1_456 no
O1 O2 3.235(3) . 2_566 no
O1 C7 3.362(5) . 2_565 no
O2 O1 3.235(3) . 2_566 no
O2 C10 3.276(5) . 1_456 no
O2 O3 3.155(3) . 2_576 no
O2 N2 3.001(4) . 2_665 no
O2 C1 3.241(4) . 2_566 no
O2 N1 2.917(3) . 2_566 no
O3 N1 2.988(3) . 1_565 no
O3 C1 3.269(4) . 1_565 no
O3 N2 3.060(3) . 1_466 no
O3 C11 3.082(4) . 1_466 no
O3 O2 3.155(3) . 2_576 no
O4 C4 3.271(4) . 2_575 no
O4 O1 3.151(3) . 1_565 no
O4 N2 3.116(3) . 1_466 no
O4 N1 3.099(3) . 1_565 no
O1 H5 2.4600 . . no
O1 H20 2.5000 . . no
O1 H10 2.7100 . 1_456 no
O1 H7A 2.8300 . 2_565 no
O2 H15 2.5100 . . no
O2 H10 2.4400 . 1_456 no
O2 H1 2.8800 . 2_566 no
O3 H15 2.5900 . . no
O3 H15 2.5600 . 2_576 no
O3 H11 2.4700 . 1_466 no
O3 H11 2.8800 . 2_665 no
O4 H18 2.6500 . . no
O4 H4 2.3500 . 2_575 no
O4 H7A 2.6500 . 2_575 no
N1 O1 2.913(3) . . no
N1 O3 2.988(3) . 1_545 no
N1 O4 3.099(3) . 1_545 no
N1 C17 3.312(4) . 1_545 no
N1 O2 2.917(3) . 2_566 no
N2 O1 3.111(3) . 1_654 no
N2 O3 3.060(3) . 1_644 no
N2 O4 3.116(3) . 1_644 no
N2 C17 3.282(4) . 1_644 no
N2 O2 3.001(4) . 2_665 no
N3 C16 3.405(4) . 2_575 no
N3 H6B 2.6500 . 1_465 no
C4 O4 3.271(4) . 2_575 no
C7 O1 3.362(5) . 2_565 no
C10 O2 3.276(5) . 1_654 no
C10 C13 3.543(5) . 1_654 no
C11 C17 3.301(4) . 1_644 no
C11 C15 3.524(4) . 2_665 no
C11 O3 3.082(4) . 1_644 no
C13 C10 3.543(5) . 1_456 no
C15 C11 3.524(4) . 2_665 no
C15 Co1 3.893(3) . 2_566 no
C16 N3 3.405(4) . 2_575 no
C17 C11 3.301(4) . 1_466 no
C17 N2 3.282(4) . 1_466 no
C18 C18 3.573(4) . 2_575 no
C18 C19 3.421(4) . 2_575 no
C19 C18 3.421(4) . 2_575 no
C1 H3A 2.7500 . 2_565 no
C2 H3A 2.8000 . 2_565 no
C4 H7A 2.7100 . . no
C6 H6A 3.0900 . 2_665 no
C7 H4 2.8200 . . no
C9 H6A 3.0000 . . no
C11 H15 3.0400 . 2_665 no
C12 H3B 2.7500 . 1_645 no
C13 H10 2.7500 . 1_456 no
C17 H11 2.7400 . 1_466 no
C18 H6B 2.9900 . 1_465 no
C19 H6B 2.9900 . 1_465 no
C20 H7B 3.0100 . 2_565 no
H1 O2 2.8800 . 2_566 no
H2 H6B 2.4000 . . no
H3A H20 2.4200 . . no
H3A C1 2.7500 . 2_565 no
H3A C2 2.8000 . 2_565 no
H3B C12 2.7500 . 1_465 no
H3B H6B 2.3300 . 1_465 no
H3B H12 2.5400 . 1_465 no
H3B H18 2.4400 . . no
H4 C7 2.8200 . . no
H4 H7A 2.2300 . . no
H4 O4 2.3500 . 2_575 no
H5 O1 2.4600 . . no
H5 H20 2.5700 . . no
H6A C9 3.0000 . . no
H6A C6 3.0900 . 2_665 no
H6A H6A 2.3200 . 2_665 no
H6B N3 2.6500 . 1_645 no
H6B C18 2.9900 . 1_645 no
H6B C19 2.9900 . 1_645 no
H6B H2 2.4000 . . no
H6B H3B 2.3300 . 1_645 no
H7A C4 2.7100 . . no
H7A H4 2.2300 . . no
H7A H9 2.5300 . . no
H7A O1 2.8300 . 2_565 no
H7A O4 2.6500 . 2_575 no
H7B H12 2.4200 . . no
H7B C20 3.0100 . 2_565 no
H7B H20 2.5000 . 2_565 no
H9 H7A 2.5300 . . no
H10 O1 2.7100 . 1_654 no
H10 O2 2.4400 . 1_654 no
H10 C13 2.7500 . 1_654 no
H11 O3 2.4700 . 1_644 no
H11 C17 2.7400 . 1_644 no
H11 O3 2.8800 . 2_665 no
H12 H3B 2.5400 . 1_645 no
H12 H7B 2.4200 . . no
H15 O2 2.5100 . . no
H15 O3 2.5900 . . no
H15 Co1 3.1900 . 2_566 no
H15 O3 2.5600 . 2_576 no
H15 C11 3.0400 . 2_665 no
H18 O4 2.6500 . . no
H18 H3B 2.4400 . . no
H20 O1 2.5000 . . no
H20 H3A 2.4200 . . no
H20 H5 2.5700 . . no
H20 H7B 2.5000 . 2_565 no

loop_
_geom_hbond_atom_site_label_D
_geom_hbond_atom_site_label_H
_geom_hbond_atom_site_label_A
_geom_hbond_site_symmetry_A
_geom_hbond_distance_DH
_geom_hbond_distance_HA
_geom_hbond_distance_DA
_geom_hbond_angle_DHA
_geom_hbond_publ_flag
C4 H4 O4 2_575 0.93 2.35 3.271(4) 173 yes
C5 H5 O1 . 0.93 2.46 2.995(4) 117 no
C10 H10 O2 1_654 0.93 2.44 3.276(5) 150 yes
C11 H11 O3 1_644 0.93 2.47 3.082(4) 124 no
C15 H15 O3 2_576 0.93 2.56 3.487(4) 175 yes
N3 H3A Cg4 2_565 0.86 2.92 3.765(3) 169 yes
C11 H11 Cg3 1_644 0.93 2.65 3.019(3) 105 no

loop_
_geom_torsion_atom_site_label_1
_geom_torsion_atom_site_label_2
_geom_torsion_atom_site_label_3
_geom_torsion_atom_site_label_4
_geom_torsion_site_symmetry_1
_geom_torsion_site_symmetry_2
_geom_torsion_site_symmetry_3
_geom_torsion_site_symmetry_4
_geom_torsion
_geom_torsion_publ_flag
N1 Co1 O1 C13 . . . . -97.8(3) no
N2 Co1 O1 C13 1_456 . . . 82.6(3) no
O3 Co1 O1 C13 1_545 . . . -176.1(2) no
O4 Co1 O1 C13 1_545 . . . 173.1(3) no
C17 Co1 O1 C13 1_545 . . . 174.5(2) no
O2 Co1 O1 C13 2_566 . . . -10.5(3) no
O1 Co1 N1 C1 . . . . 155.5(2) no
O1 Co1 N1 C5 . . . . -29.6(2) no
O3 Co1 N1 C1 1_545 . . . -49.4(2) no
O3 Co1 N1 C5 1_545 . . . 125.5(2) no
O4 Co1 N1 C1 1_545 . . . -109.5(2) no
O4 Co1 N1 C5 1_545 . . . 65.4(2) no
C17 Co1 N1 C1 1_545 . . . -79.6(2) no
C17 Co1 N1 C5 1_545 . . . 95.4(2) no
O2 Co1 N1 C1 2_566 . . . 49.5(2) no
O2 Co1 N1 C5 2_566 . . . -135.6(2) no
O1 Co1 N2 C10 . . 1_456 1_456 -26.1(3) no
O1 Co1 N2 C11 . . 1_456 1_456 157.9(2) no
O1 Co1 O3 C17 . . 1_545 1_545 -15.4(3) no
N1 Co1 O3 C17 . . 1_545 1_545 -93.66(18) no
O1 Co1 O4 C17 . . 1_545 1_545 177.63(18) no
N1 Co1 O4 C17 . . 1_545 1_545 90.45(18) no
O1 Co1 C17 O3 . . 1_545 1_545 172.00(15) no
O1 Co1 C17 O4 . . 1_545 1_545 -2.9(2) no
N1 Co1 C17 O3 . . 1_545 1_545 85.58(17) no
N1 Co1 C17 O4 . . 1_545 1_545 -89.30(17) no
O1 Co1 O2 C13 . . 2_566 2_566 86.0(4) no
N1 Co1 O2 C13 . . 2_566 2_566 172.6(4) no
Co1 O1 C13 O2 . . . . -25.5(5) no
Co1 O1 C13 C14 . . . . 156.1(2) no
Co1 O2 C13 O1 2_566 . . . 97.8(4) no
Co1 O2 C13 C14 2_566 . . . -83.8(4) no
Co1 O3 C17 O4 1_565 . . . 5.3(3) no
Co1 O3 C17 C16 1_565 . . . -173.9(3) no
Co1 O4 C17 O3 1_565 . . . -5.1(3) no
Co1 O4 C17 C16 1_565 . . . 174.1(3) no
Co1 N1 C1 C2 . . . . 173.8(2) no
C5 N1 C1 C2 . . . . -1.3(4) no
Co1 N1 C5 C4 . . . . -174.8(2) no
C1 N1 C5 C4 . . . . 0.5(4) no
C11 N2 C10 C9 . . . . -0.8(5) no
Co1 N2 C10 C9 1_654 . . . -177.1(3) no
C10 N2 C11 C12 . . . . 0.9(5) no
Co1 N2 C11 C12 1_654 . . . 177.1(3) no
N1 C1 C2 C3 . . . . 1.0(5) no
C1 C2 C3 C4 . . . . 0.2(5) no
C1 C2 C3 C6 . . . . 179.9(3) no
C2 C3 C4 C5 . . . . -0.9(5) no
C6 C3 C4 C5 . . . . 179.4(3) no
C2 C3 C6 C7 . . . . 133.5(4) no
C4 C3 C6 C7 . . . . -46.8(5) no
C3 C4 C5 N1 . . . . 0.6(5) no
C3 C6 C7 C8 . . . . 176.0(3) no
C6 C7 C8 C9 . . . . -80.7(5) no
C6 C7 C8 C12 . . . . 98.6(4) no
C7 C8 C9 C10 . . . . 178.5(3) no
C12 C8 C9 C10 . . . . -0.9(5) no
C7 C8 C12 C11 . . . . -178.4(3) no
C9 C8 C12 C11 . . . . 1.0(5) no
C8 C9 C10 N2 . . . . 0.9(6) no
N2 C11 C12 C8 . . . . -1.0(5) no
O1 C13 C14 C15 . . . . -170.9(3) no
O1 C13 C14 C20 . . . . 6.7(4) no
O2 C13 C14 C15 . . . . 10.6(4) no
O2 C13 C14 C20 . . . . -171.8(3) no
C13 C14 C15 C16 . . . . 178.8(3) no
C20 C14 C15 C16 . . . . 1.2(5) no
C13 C14 C20 C19 . . . . -179.3(3) no
C15 C14 C20 C19 . . . . -1.7(5) no
C14 C15 C16 C17 . . . . -178.6(3) no
C14 C15 C16 C18 . . . . 1.0(5) no
C15 C16 C17 O3 . . . . 28.8(4) no
C15 C16 C17 O4 . . . . -150.4(3) no
C18 C16 C17 O3 . . . . -150.7(3) no
C18 C16 C17 O4 . . . . 30.1(5) no
C15 C16 C18 C19 . . . . -2.6(5) no
C17 C16 C18 C19 . . . . 176.9(3) no
C16 C18 C19 N3 . . . . -179.2(3) no
C16 C18 C19 C20 . . . . 2.1(5) no
N3 C19 C20 C14 . . . . -178.7(3) no
C18 C19 C20 C14 . . . . 0.1(5) no
